data_2104061
loop_
_publ_author_name
'van Mechelen, Jan B.'
'Peschar, Rene'
'Schenk, Henk'

_publ_section_title
;
 Structures of mono-unsaturated triacylglycerols. III. The \b-2
 polymorphs of <i>trans</i>-mono-unsaturated triacylglycerols and
 related fully saturated triacylglycerols
;
_journal_coeditor_code DR5018
_journal_issue 2
_journal_name_full 'Acta Crystallographica Section B'
_journal_page_first 240
_journal_page_last 248
_journal_paper_doi 10.1107/S0108768108004813
_journal_volume 64
_journal_year 2008
_chemical_formula_moiety 'C55 H106 O6'
_chemical_formula_structural 'C55 H106 O6'
_chemical_formula_sum 'C55 H106 O6'
_chemical_formula_weight 863.45
_chemical_melting_point 342
_chemical_name_common '\b-2 PSS'
_chemical_name_systematic 1-palmitoylglycerol-2,3-distearoyl
_space_group_IT_number 2
_symmetry_cell_setting triclinic
_symmetry_space_group_name_Hall '-P 1'
_symmetry_space_group_name_H-M 'P -1'
_audit_creation_method 'from EXP file using GSAS2CIF'
_cell_angle_alpha 91.487(6)
_cell_angle_beta 94.851(6)
_cell_angle_gamma 96.754(3)
_cell_formula_units_Z 2
_cell_length_a 5.41167(15)
_cell_length_b 11.1390(3)
_cell_length_c 46.455(4)
_cell_measurement_temperature 250
_cell_volume 2769.1(3)
_computing_structure_refinement GSAS
_diffrn_ambient_temperature 250
_diffrn_radiation_type synchrotron
_diffrn_radiation_wavelength 0.79948
_exptl_absorpt_correction_T_max 1.00000
_exptl_absorpt_correction_T_min 1.00000
_exptl_absorpt_process_details
;   GSAS Absorption/surface roughness correction: function number 0
 No correction is applied.
;
_exptl_crystal_colour white
_exptl_crystal_density_diffrn 1.038
_exptl_crystal_description powder
_refine_ls_extinction_method none
_refine_ls_goodness_of_fit_all 5.84
_refine_ls_hydrogen_treatment constr
_refine_ls_matrix_type full
_refine_ls_number_parameters 546
_refine_ls_number_restraints 546
_refine_ls_shift/su_max 0.13
_refine_ls_shift/su_mean 0.01
_reflns_number_total 1814
_cod_data_source_file dr5018.cif
_cod_data_source_block PSS-B2-SC1638-1_3-IN
_cod_depositor_comments
;
The following automatic conversions were performed:
'_geom_bond_publ_flag' value 'N' changed to 'n' according to
'/home/saulius/struct/CIF-dictionaries/cif_core.dic' dictionary named
'cif_core.dic' version 2.4.1 from 2010-06-29 (332
times).

'_geom_angle_publ_flag' value 'N' changed to 'n' according to
'/home/saulius/struct/CIF-dictionaries/cif_core.dic' dictionary named
'cif_core.dic' version 2.4.1 from 2010-06-29 (324 times).

Automatic conversion script
Id: cif_fix_enum 1527 2010-12-29 10:47:43Z saulius 

The following automatic conversions were performed:

'_geom_bond_publ_flag' value 'N' changed to 'n' according to
/home/saulius/struct/CIF-dictionaries/cif_core.dic dictionary named
'cif_core.dic' version 2.4.1 from 2010-06-29 (332
times).

'_geom_angle_publ_flag' value 'N' changed to 'n' according
to /home/saulius/struct/CIF-dictionaries/cif_core.dic dictionary
named 'cif_core.dic' version 2.4.1 from 2010-06-29 (324 times).

Automatic conversion script
Id: cif_fix_values 1715 2011-07-08 13:25:40Z adriana 
;
_cod_database_code 2104061

loop_
_symmetry_equiv_pos_site_id
_symmetry_equiv_pos_as_xyz
1 +x,+y,+z
-1 -x,-y,-z

loop_
_atom_site_type_symbol
_atom_site_label
_atom_site_fract_x
_atom_site_fract_y
_atom_site_fract_z
_atom_site_U_iso_or_equiv
_atom_site_thermal_displace_type
_atom_site_occupancy
O O1a 1.2015(8) 0.4157(7) -0.44596(9) 0.0253 Uiso 1.0
C C1a 1.2668(5) 0.4292(3) -0.41753(7) 0.0253 Uiso 1.0
C C2a 1.0419(7) 0.4372(5) -0.40048(8) 0.0253 Uiso 1.0
O O2a 1.4785(8) 0.4345(9) -0.40700(16) 0.0253 Uiso 1.0
C C3a 1.1273(7) 0.4631(4) -0.36839(8) 0.0253 Uiso 1.0
C C4a 0.9105(7) 0.4785(3) -0.35021(8) 0.0253 Uiso 1.0
C C5a 1.0087(7) 0.5172(3) -0.31912(8) 0.0253 Uiso 1.0
C C6a 0.7945(7) 0.5326(3) -0.30076(8) 0.0253 Uiso 1.0
C C7a 0.8914(7) 0.5717(3) -0.26965(8) 0.0253 Uiso 1.0
C C8a 0.6738(7) 0.5865(3) -0.25146(8) 0.0253 Uiso 1.0
C C9a 0.7721(7) 0.6253(2) -0.22066(8) 0.0253 Uiso 1.0
C C10a 0.5587(7) 0.6411(3) -0.20193(8) 0.0253 Uiso 1.0
C C11a 0.6768(7) 0.6795(2) -0.17186(8) 0.0253 Uiso 1.0
C C12a 0.4876(7) 0.6992(3) -0.15028(8) 0.0253 Uiso 1.0
C C13a 0.6348(7) 0.7374(3) -0.12135(8) 0.0253 Uiso 1.0
C C14a 0.4713(7) 0.7606(3) -0.09725(8) 0.0253 Uiso 1.0
C C15a 0.6354(7) 0.7980(3) -0.06931(8) 0.0253 Uiso 1.0
C C16a 0.4778(8) 0.8221(3) -0.04463(10) 0.0253 Uiso 1.0
C C1 1.3953(7) 0.3872(5) -0.46451(9) 0.0253 Uiso 1.0
C C2 1.2723(8) 0.3063(3) -0.48929(8) 0.0253 Uiso 1.0
O O1b 1.3099(12) 0.3571(4) -0.51753(9) 0.0253 Uiso 1.0
C C1b 1.2124(5) 0.2849(3) -0.53993(7) 0.0253 Uiso 1.0
C C2b 1.3581(7) 0.3022(4) -0.56571(8) 0.0253 Uiso 1.0
O O2b 1.0341(9) 0.2115(6) -0.53910(17) 0.0253 Uiso 1.0
C C3b 1.2433(7) 0.2154(4) -0.59046(8) 0.0253 Uiso 1.0
C C4b 1.3993(7) 0.2348(3) -0.61600(8) 0.0253 Uiso 1.0
C C5b 1.2994(7) 0.1525(4) -0.64205(8) 0.0253 Uiso 1.0
C C6b 1.4708(7) 0.1801(3) -0.66604(8) 0.0253 Uiso 1.0
C C7b 1.3887(7) 0.1025(4) -0.69340(8) 0.0253 Uiso 1.0
C C8b 1.5704(6) 0.1359(3) -0.71629(8) 0.0253 Uiso 1.0
C C9b 1.4930(7) 0.0596(3) -0.74406(8) 0.0253 Uiso 1.0
C C10b 1.6715(6) 0.0909(3) -0.76724(8) 0.0253 Uiso 1.0
C C11b 1.5817(6) 0.0111(3) -0.79411(8) 0.0253 Uiso 1.0
C C12b 1.7483(7) 0.0358(3) -0.81847(8) 0.0253 Uiso 1.0
C C13b 1.6475(7) -0.0476(3) -0.84452(8) 0.0253 Uiso 1.0
C C14b 1.8091(7) -0.0261(3) -0.86968(8) 0.0253 Uiso 1.0
C C15b 1.7062(7) -0.1100(3) -0.89568(8) 0.0253 Uiso 1.0
C C16b 1.8666(7) -0.0891(4) -0.92108(8) 0.0253 Uiso 1.0
C C17b 1.7632(7) -0.1726(4) -0.94701(8) 0.0253 Uiso 1.0
C C18b 1.9255(8) -0.1514(4) -0.97209(9) 0.0253 Uiso 1.0
C C3 1.4065(8) 0.1979(4) -0.49316(9) 0.0253 Uiso 1.0
O O1c 1.4912(12) 0.1550(4) -0.46500(10) 0.0253 Uiso 1.0
C C1c 1.4667(5) 0.0424(3) -0.45553(7) 0.0253 Uiso 1.0
C C2c 1.6017(8) 0.0315(4) -0.42617(9) 0.0253 Uiso 1.0
O O2c 1.3482(12) -0.0424(6) -0.46913(15) 0.0253 Uiso 1.0
C C3c 1.5576(7) 0.1367(3) -0.40637(9) 0.0253 Uiso 1.0
C C4c 1.3505(7) 0.0994(4) -0.38671(8) 0.0253 Uiso 1.0
C C5c 1.4077(7) 0.1700(4) -0.35780(8) 0.0253 Uiso 1.0
C C6c 1.2094(7) 0.1378(4) -0.33687(8) 0.0253 Uiso 1.0
C C7c 1.2821(7) 0.2125(3) -0.30877(8) 0.0253 Uiso 1.0
C C8c 1.0932(7) 0.1864(3) -0.28657(8) 0.0253 Uiso 1.0
C C9c 1.1791(7) 0.2641(3) -0.25921(8) 0.0253 Uiso 1.0
C C10c 0.9976(7) 0.2416(3) -0.23616(8) 0.0253 Uiso 1.0
C C11c 1.0907(7) 0.3211(3) -0.20924(8) 0.0253 Uiso 1.0
C C12c 0.9117(7) 0.3004(3) -0.18573(8) 0.0253 Uiso 1.0
C C13c 1.0065(7) 0.3805(3) -0.15883(8) 0.0253 Uiso 1.0
C C14c 0.8290(7) 0.3607(3) -0.13505(8) 0.0253 Uiso 1.0
C C15c 0.9264(7) 0.4412(3) -0.10826(8) 0.0253 Uiso 1.0
C C16c 0.7528(7) 0.4235(4) -0.08380(8) 0.0253 Uiso 1.0
C C17c 0.8543(7) 0.5053(4) -0.05740(8) 0.0253 Uiso 1.0
C C18c 0.6841(8) 0.4884(4) -0.03296(9) 0.0253 Uiso 1.0
H H161a 0.3755(19) 0.8890(10) -0.0495(3) 0.0506 Uiso 1.0
H H162a 0.365(2) 0.7474(11) -0.0410(3) 0.0506 Uiso 1.0
H H163a 0.5905(19) 0.8460(5) -0.0269(2) 0.0506 Uiso 1.0
H H151a 0.749(2) 0.8731(11) -0.0725(3) 0.0506 Uiso 1.0
H H152a 0.7394(19) 0.7320(10) -0.0639(3) 0.0506 Uiso 1.0
H H141a 0.358(2) 0.6852(11) -0.0942(3) 0.0506 Uiso 1.0
H H142a 0.3687(19) 0.8268(10) -0.1028(3) 0.0506 Uiso 1.0
H H131a 0.748(2) 0.8131(11) -0.1239(3) 0.0506 Uiso 1.0
H H132a 0.7375(19) 0.6721(10) -0.1155(3) 0.0506 Uiso 1.0
H H121a 0.3850(19) 0.7641(10) -0.1570(3) 0.0506 Uiso 1.0
H H122a 0.376(2) 0.6220(11) -0.1483(3) 0.0506 Uiso 1.0
H H111a 0.7772(19) 0.6152(10) -0.1647(3) 0.0506 Uiso 1.0
H H112a 0.7901(19) 0.7565(11) -0.1731(3) 0.0506 Uiso 1.0
H H101a 0.4586(19) 0.7047(10) -0.2098(3) 0.0506 Uiso 1.0
H H102a 0.449(2) 0.5626(11) -0.2013(3) 0.0506 Uiso 1.0
H H91a 0.8704(19) 0.5622(10) -0.2123(3) 0.0506 Uiso 1.0
H H92a 0.884(2) 0.7036(11) -0.2207(3) 0.0506 Uiso 1.0
H H81a 0.566(2) 0.5075(11) -0.2512(3) 0.0506 Uiso 1.0
H H82a 0.5733(19) 0.6488(10) -0.2599(3) 0.0506 Uiso 1.0
H H71a 0.9900(19) 0.5086(10) -0.2611(3) 0.0506 Uiso 1.0
H H72a 1.003(2) 0.6503(11) -0.2694(3) 0.0506 Uiso 1.0
H H61a 0.6848(19) 0.4540(11) -0.3007(3) 0.0506 Uiso 1.0
H H62a 0.6951(19) 0.5952(10) -0.3093(3) 0.0506 Uiso 1.0
H H51a 1.1061(19) 0.4538(10) -0.3107(3) 0.0506 Uiso 1.0
H H52a 1.1207(19) 0.5954(11) -0.3189(3) 0.0506 Uiso 1.0
H H41a 0.8123(19) 0.5417(10) -0.3587(3) 0.0506 Uiso 1.0
H H42a 0.8003(19) 0.4004(11) -0.3502(3) 0.0506 Uiso 1.0
H H31a 1.212(2) 0.3937(10) -0.3610(3) 0.0506 Uiso 1.0
H H32a 1.2492(19) 0.5382(11) -0.3662(3) 0.0506 Uiso 1.0
H H21a 0.9476(19) 0.5037(10) -0.4080(3) 0.0506 Uiso 1.0
H H22a 0.9304(19) 0.3589(11) -0.4028(3) 0.0506 Uiso 1.0
H H11 1.5215(18) 0.3445(11) -0.4531(3) 0.0506 Uiso 1.0
H H12 1.481(2) 0.4632(11) -0.4720(3) 0.0506 Uiso 1.0
H H181b 1.928(2) -0.0658(10) -0.9780(3) 0.0506 Uiso 1.0
H H182b 2.0990(17) -0.1677(13) -0.9661(3) 0.0506 Uiso 1.0
H H183b 1.8552(13) -0.2067(5) -0.98883(19) 0.0506 Uiso 1.0
H H171b 1.756(2) -0.2587(10) -0.9415(3) 0.0506 Uiso 1.0
H H172b 1.5904(17) -0.1550(13) -0.9533(3) 0.0506 Uiso 1.0
H H161b 1.867(2) -0.0034(10) -0.9269(3) 0.0506 Uiso 1.0
H H162b 2.0415(16) -0.1042(13) -0.9150(3) 0.0506 Uiso 1.0
H H151b 1.702(2) -0.1961(10) -0.8900(3) 0.0506 Uiso 1.0
H H152b 1.5325(16) -0.0935(13) -0.9018(3) 0.0506 Uiso 1.0
H H141b 1.812(2) 0.0599(10) -0.8753(3) 0.0506 Uiso 1.0
H H142b 1.9835(17) -0.0421(13) -0.8634(3) 0.0506 Uiso 1.0
H H131b 1.645(2) -0.1334(10) -0.8388(3) 0.0506 Uiso 1.0
H H132b 1.4736(16) -0.0319(13) -0.8508(3) 0.0506 Uiso 1.0
H H121b 1.751(2) 0.1221(9) -0.8238(3) 0.0506 Uiso 1.0
H H122b 1.9221(17) 0.0197(13) -0.8119(3) 0.0506 Uiso 1.0
H H111b 1.577(2) -0.0757(9) -0.7891(3) 0.0506 Uiso 1.0
H H112b 1.4091(16) 0.0271(13) -0.8009(3) 0.0506 Uiso 1.0
H H101b 1.8442(17) 0.0756(13) -0.7601(3) 0.0506 Uiso 1.0
H H102b 1.672(2) 0.1779(9) -0.7720(3) 0.0506 Uiso 1.0
H H91b 1.3214(16) 0.0750(13) -0.7516(3) 0.0506 Uiso 1.0
H H92b 1.490(2) -0.0280(9) -0.7398(3) 0.0506 Uiso 1.0
H H81b 1.7429(16) 0.1213(13) -0.7087(3) 0.0506 Uiso 1.0
H H82b 1.570(2) 0.2233(9) -0.7206(3) 0.0506 Uiso 1.0
H H71b 1.388(2) 0.0151(9) -0.6890(3) 0.0506 Uiso 1.0
H H72b 1.2167(16) 0.1180(13) -0.7008(3) 0.0506 Uiso 1.0
H H61b 1.470(2) 0.2671(9) -0.6708(3) 0.0506 Uiso 1.0
H H62b 1.6445(16) 0.1658(13) -0.6590(3) 0.0506 Uiso 1.0
H H51b 1.298(2) 0.0658(9) -0.6368(3) 0.0506 Uiso 1.0
H H52b 1.1264(17) 0.1695(12) -0.6487(3) 0.0506 Uiso 1.0
H H41b 1.400(2) 0.3208(10) -0.6217(3) 0.0506 Uiso 1.0
H H42b 1.5740(16) 0.2192(13) -0.6099(3) 0.0506 Uiso 1.0
H H31b 1.242(2) 0.1300(10) -0.5841(3) 0.0506 Uiso 1.0
H H32b 1.0685(17) 0.2322(13) -0.5961(3) 0.0506 Uiso 1.0
H H21b 1.5343(17) 0.2864(13) -0.5603(3) 0.0506 Uiso 1.0
H H22b 1.357(2) 0.3875(10) -0.5720(3) 0.0506 Uiso 1.0
H H21 1.0907(17) 0.2823(14) -0.4871(3) 0.0506 Uiso 1.0
H H181c 0.675(2) 0.4028(10) -0.0268(3) 0.0506 Uiso 1.0
H H182c 0.5136(17) 0.5076(12) -0.0395(3) 0.0506 Uiso 1.0
H H183c 0.7550(14) 0.5432(5) -0.01605(18) 0.0506 Uiso 1.0
H H171c 0.869(2) 0.5919(10) -0.0630(3) 0.0506 Uiso 1.0
H H172c 1.0241(17) 0.4853(12) -0.0503(3) 0.0506 Uiso 1.0
H H161c 0.741(2) 0.3375(10) -0.0780(3) 0.0506 Uiso 1.0
H H162c 0.5825(17) 0.4432(13) -0.0907(3) 0.0506 Uiso 1.0
H H151c 1.0954(17) 0.4208(12) -0.1013(3) 0.0506 Uiso 1.0
H H152c 0.941(2) 0.5277(10) -0.1138(3) 0.0506 Uiso 1.0
H H141c 0.813(2) 0.2739(10) -0.1299(3) 0.0506 Uiso 1.0
H H142c 0.6602(17) 0.3817(12) -0.1425(3) 0.0506 Uiso 1.0
H H131c 1.1762(17) 0.3613(12) -0.1515(3) 0.0506 Uiso 1.0
H H132c 1.019(2) 0.4672(10) -0.1642(3) 0.0506 Uiso 1.0
H H121c 0.7430(17) 0.3212(12) -0.1933(3) 0.0506 Uiso 1.0
H H122c 0.896(2) 0.2134(10) -0.1807(3) 0.0506 Uiso 1.0
H H111c 1.2590(17) 0.3006(12) -0.2018(3) 0.0506 Uiso 1.0
H H112c 1.106(2) 0.4079(10) -0.2144(3) 0.0506 Uiso 1.0
H H101c 0.985(2) 0.1546(10) -0.2311(3) 0.0506 Uiso 1.0
H H102c 0.8288(17) 0.2614(12) -0.2438(3) 0.0506 Uiso 1.0
H H91c 1.3478(17) 0.2452(13) -0.2514(3) 0.0506 Uiso 1.0
H H92c 1.191(2) 0.3512(10) -0.2641(3) 0.0506 Uiso 1.0
H H81c 1.079(2) 0.0989(10) -0.2819(3) 0.0506 Uiso 1.0
H H82c 0.9266(17) 0.2072(12) -0.2946(3) 0.0506 Uiso 1.0
H H71c 1.4488(17) 0.1930(13) -0.3004(3) 0.0506 Uiso 1.0
H H72c 1.296(2) 0.3003(9) -0.3130(3) 0.0506 Uiso 1.0
H H61c 1.200(2) 0.0499(9) -0.3328(3) 0.0506 Uiso 1.0
H H62c 1.0431(17) 0.1564(12) -0.3456(3) 0.0506 Uiso 1.0
H H51c 1.5735(16) 0.1518(13) -0.3488(3) 0.0506 Uiso 1.0
H H52c 1.417(2) 0.2584(9) -0.3614(3) 0.0506 Uiso 1.0
H H41c 1.1862(17) 0.1182(12) -0.3961(3) 0.0506 Uiso 1.0
H H42c 1.341(2) 0.0107(9) -0.3835(3) 0.0506 Uiso 1.0
H H31c 1.7166(17) 0.1642(14) -0.3942(3) 0.0506 Uiso 1.0
H H32c 1.509(2) 0.2048(10) -0.4185(3) 0.0506 Uiso 1.0
H H21c 1.7860(18) 0.0335(13) -0.4281(3) 0.0506 Uiso 1.0
H H22c 1.538(2) -0.0468(10) -0.4178(3) 0.0506 Uiso 1.0
H H31 1.2892(19) 0.1325(12) -0.5040(3) 0.0506 Uiso 1.0
H H32 1.553(2) 0.2202(14) -0.5045(3) 0.0506 Uiso 1.0

loop_
_atom_type_symbol
_atom_type_scat_dispersion_real
_atom_type_scat_dispersion_imag
_atom_type_scat_source
O 0.000 0.000 International_Tables_Vol_C
C 0.000 0.000 International_Tables_Vol_C
H 0.000 0.000 International_Tables_Vol_C

loop_
_geom_angle_atom_site_label_1
_geom_angle_atom_site_label_2
_geom_angle_atom_site_label_3
_geom_angle_site_symmetry_1
_geom_angle_site_symmetry_3
_geom_angle
_geom_angle_publ_flag
C1a O1a C1 1_555 1_555 117.2(4) n
O1a C1a C2a 1_555 1_555 111.8(3) n
O1a C1a O2a 1_555 1_555 123.6(5) n
C2a C1a O2a 1_555 1_555 124.5(5) n
C1a C2a C3a 1_555 1_555 110.0(3) n
C1a C2a H21a 1_555 1_555 109.5(8) n
C1a C2a H22a 1_555 1_555 109.4(9) n
C3a C2a H21a 1_555 1_555 109.4(9) n
C3a C2a H22a 1_555 1_555 109.3(9) n
H21a C2a H22a 1_555 1_555 109.2(10) n
C2a C3a C4a 1_555 1_555 112.6(3) n
C2a C3a H31a 1_555 1_555 108.4(9) n
C2a C3a H32a 1_555 1_555 109.3(9) n
C4a C3a H31a 1_555 1_555 108.5(8) n
C4a C3a H32a 1_555 1_555 109.2(8) n
H31a C3a H32a 1_555 1_555 108.8(10) n
C3a C4a C5a 1_555 1_555 110.3(3) n
C3a C4a H41a 1_555 1_555 109.3(8) n
C3a C4a H42a 1_555 1_555 109.5(8) n
C5a C4a H41a 1_555 1_555 109.3(8) n
C5a C4a H42a 1_555 1_555 109.1(9) n
H41a C4a H42a 1_555 1_555 109.4(10) n
C4a C5a C6a 1_555 1_555 110.8(3) n
C4a C5a H51a 1_555 1_555 109.1(8) n
C4a C5a H52a 1_555 1_555 109.8(9) n
C6a C5a H51a 1_555 1_555 108.8(8) n
C6a C5a H52a 1_555 1_555 109.3(8) n
H51a C5a H52a 1_555 1_555 109.0(10) n
C5a C6a C7a 1_555 1_555 111.1(3) n
C5a C6a H61a 1_555 1_555 109.0(8) n
C5a C6a H62a 1_555 1_555 109.0(8) n
C7a C6a H61a 1_555 1_555 109.1(9) n
C7a C6a H62a 1_555 1_555 109.4(8) n
H61a C6a H62a 1_555 1_555 109.1(10) n
C6a C7a C8a 1_555 1_555 110.5(3) n
C6a C7a H71a 1_555 1_555 109.1(8) n
C6a C7a H72a 1_555 1_555 109.8(9) n
C8a C7a H71a 1_555 1_555 109.2(8) n
C8a C7a H72a 1_555 1_555 109.4(8) n
H71a C7a H72a 1_555 1_555 108.9(10) n
C7a C8a C9a 1_555 1_555 110.0(3) n
C7a C8a H81a 1_555 1_555 109.3(8) n
C7a C8a H82a 1_555 1_555 109.8(8) n
C9a C8a H81a 1_555 1_555 108.7(9) n
C9a C8a H82a 1_555 1_555 109.5(8) n
H81a C8a H82a 1_555 1_555 109.5(10) n
C8a C9a C10a 1_555 1_555 111.2(3) n
C8a C9a H91a 1_555 1_555 109.0(8) n
C8a C9a H92a 1_555 1_555 109.4(9) n
C10a C9a H91a 1_555 1_555 108.9(8) n
C10a C9a H92a 1_555 1_555 109.3(8) n
H91a C9a H92a 1_555 1_555 109.0(10) n
C9a C10a C11a 1_555 1_555 106.9(3) n
C9a C10a H101a 1_555 1_555 110.2(8) n
C9a C10a H102a 1_555 1_555 109.9(8) n
C11a C10a H101a 1_555 1_555 110.0(8) n
C11a C10a H102a 1_555 1_555 109.9(9) n
H101a C10a H102a 1_555 1_555 109.9(10) n
C10a C11a C12a 1_555 1_555 113.6(3) n
C10a C11a H111a 1_555 1_555 108.2(8) n
C10a C11a H112a 1_555 1_555 108.5(9) n
C12a C11a H111a 1_555 1_555 108.5(8) n
C12a C11a H112a 1_555 1_555 108.8(8) n
H111a C11a H112a 1_555 1_555 109.2(10) n
C11a C12a C13a 1_555 1_555 107.2(3) n
C11a C12a H121a 1_555 1_555 109.8(9) n
C11a C12a H122a 1_555 1_555 109.8(8) n
C13a C12a H121a 1_555 1_555 110.4(8) n
C13a C12a H122a 1_555 1_555 110.0(9) n
H121a C12a H122a 1_555 1_555 109.6(10) n
C12a C13a C14a 1_555 1_555 113.7(3) n
C12a C13a H131a 1_555 1_555 108.7(8) n
C12a C13a H132a 1_555 1_555 108.5(8) n
C14a C13a H131a 1_555 1_555 108.4(8) n
C14a C13a H132a 1_555 1_555 108.5(9) n
H131a C13a H132a 1_555 1_555 109.0(10) n
C13a C14a C15a 1_555 1_555 109.7(3) n
C13a C14a H141a 1_555 1_555 109.4(8) n
C13a C14a H142a 1_555 1_555 109.4(9) n
C15a C14a H141a 1_555 1_555 109.3(9) n
C15a C14a H142a 1_555 1_555 109.5(8) n
H141a C14a H142a 1_555 1_555 109.5(10) n
C14a C15a C16a 1_555 1_555 111.2(3) n
C14a C15a H151a 1_555 1_555 109.2(8) n
C14a C15a H152a 1_555 1_555 109.5(8) n
C16a C15a H151a 1_555 1_555 109.0(8) n
C16a C15a H152a 1_555 1_555 109.0(9) n
H151a C15a H152a 1_555 1_555 108.8(10) n
C15a C16a H161a 1_555 1_555 110.1(9) n
C15a C16a H162a 1_555 1_555 110.0(9) n
C15a C16a H163a 1_555 1_555 108.9(7) n
H161a C16a H162a 1_555 1_555 109.3(10) n
H161a C16a H163a 1_555 1_555 109.2(9) n
H162a C16a H163a 1_555 1_555 109.3(10) n
O1a C1 C2 1_555 1_555 108.2(4) n
O1a C1 H11 1_555 1_555 109.6(9) n
O1a C1 H12 1_555 1_555 110.2(9) n
C2 C1 H11 1_555 1_555 109.6(8) n
C2 C1 H12 1_555 1_555 110.0(8) n
H11 C1 H12 1_555 1_555 109.2(10) n
C1 C2 O1b 1_555 1_555 113.1(4) n
C1 C2 C3 1_555 1_555 111.3(4) n
C1 C2 H21 1_555 1_555 111.7(9) n
O1b C2 C3 1_555 1_555 97.2(4) n
O1b C2 H21 1_555 1_555 111.4(9) n
C3 C2 H21 1_555 1_555 111.4(10) n
C2 O1b C1b 1_555 1_555 114.4(4) n
O1b C1b C2b 1_555 1_555 112.4(3) n
O1b C1b O2b 1_555 1_555 123.7(5) n
C2b C1b O2b 1_555 1_555 123.9(5) n
C1b C2b C3b 1_555 1_555 110.4(3) n
C1b C2b H21b 1_555 1_555 109.0(9) n
C1b C2b H22b 1_555 1_555 109.2(9) n
C3b C2b H21b 1_555 1_555 109.4(9) n
C3b C2b H22b 1_555 1_555 109.4(8) n
H21b C2b H22b 1_555 1_555 109.5(11) n
C2b C3b C4b 1_555 1_555 108.6(3) n
C2b C3b H31b 1_555 1_555 109.5(8) n
C2b C3b H32b 1_555 1_555 109.5(9) n
C4b C3b H31b 1_555 1_555 109.8(9) n
C4b C3b H32b 1_555 1_555 109.6(9) n
H31b C3b H32b 1_555 1_555 109.8(11) n
C3b C4b C5b 1_555 1_555 112.9(3) n
C3b C4b H41b 1_555 1_555 108.5(9) n
C3b C4b H42b 1_555 1_555 108.7(9) n
C5b C4b H41b 1_555 1_555 108.6(8) n
C5b C4b H42b 1_555 1_555 108.8(9) n
H41b C4b H42b 1_555 1_555 109.3(11) n
C4b C5b C6b 1_555 1_555 107.9(3) n
C4b C5b H51b 1_555 1_555 109.8(8) n
C4b C5b H52b 1_555 1_555 109.4(9) n
C6b C5b H51b 1_555 1_555 110.1(9) n
C6b C5b H52b 1_555 1_555 109.5(9) n
H51b C5b H52b 1_555 1_555 110.1(11) n
C5b C6b C7b 1_555 1_555 112.6(3) n
C5b C6b H61b 1_555 1_555 108.5(9) n
C5b C6b H62b 1_555 1_555 109.0(9) n
C7b C6b H61b 1_555 1_555 108.7(8) n
C7b C6b H62b 1_555 1_555 108.9(9) n
H61b C6b H62b 1_555 1_555 109.1(11) n
C6b C7b C8b 1_555 1_555 109.2(3) n
C6b C7b H71b 1_555 1_555 109.7(9) n
C6b C7b H72b 1_555 1_555 109.2(9) n
C8b C7b H71b 1_555 1_555 109.8(9) n
C8b C7b H72b 1_555 1_555 109.6(9) n
H71b C7b H72b 1_555 1_555 109.4(11) n
C7b C8b C9b 1_555 1_555 110.5(3) n
C7b C8b H81b 1_555 1_555 109.2(9) n
C7b C8b H82b 1_555 1_555 109.2(9) n
C9b C8b H81b 1_555 1_555 109.3(9) n
C9b C8b H82b 1_555 1_555 109.2(9) n
H81b C8b H82b 1_555 1_555 109.2(11) n
C8b C9b C10b 1_555 1_555 111.6(3) n
C8b C9b H91b 1_555 1_555 108.9(9) n
C8b C9b H92b 1_555 1_555 109.4(9) n
C10b C9b H91b 1_555 1_555 108.7(9) n
C10b C9b H92b 1_555 1_555 109.3(9) n
H91b C9b H92b 1_555 1_555 108.8(11) n
C9b C10b C11b 1_555 1_555 108.3(3) n
C9b C10b H101b 1_555 1_555 109.7(9) n
C9b C10b H102b 1_555 1_555 109.8(9) n
C11b C10b H101b 1_555 1_555 109.8(9) n
C11b C10b H102b 1_555 1_555 109.6(8) n
H101b C10b H102b 1_555 1_555 109.6(11) n
C10b C11b C12b 1_555 1_555 112.1(3) n
C10b C11b H111b 1_555 1_555 109.4(8) n
C10b C11b H112b 1_555 1_555 108.7(9) n
C12b C11b H111b 1_555 1_555 109.1(9) n
C12b C11b H112b 1_555 1_555 108.6(9) n
H111b C11b H112b 1_555 1_555 108.8(11) n
C11b C12b C13b 1_555 1_555 109.1(3) n
C11b C12b H121b 1_555 1_555 109.5(9) n
C11b C12b H122b 1_555 1_555 109.1(9) n
C13b C12b H121b 1_555 1_555 110.1(8) n
C13b C12b H122b 1_555 1_555 109.6(9) n
H121b C12b H122b 1_555 1_555 109.3(11) n
C12b C13b C14b 1_555 1_555 111.2(3) n
C12b C13b H131b 1_555 1_555 109.0(8) n
C12b C13b H132b 1_555 1_555 109.1(9) n
C14b C13b H131b 1_555 1_555 109.5(9) n
C14b C13b H132b 1_555 1_555 109.1(9) n
H131b C13b H132b 1_555 1_555 108.9(11) n
C13b C14b C15b 1_555 1_555 110.7(3) n
C13b C14b H141b 1_555 1_555 109.2(9) n
C13b C14b H142b 1_555 1_555 109.0(9) n
C15b C14b H141b 1_555 1_555 109.6(8) n
C15b C14b H142b 1_555 1_555 109.3(9) n
H141b C14b H142b 1_555 1_555 109.0(11) n
C14b C15b C16b 1_555 1_555 111.2(3) n
C14b C15b H151b 1_555 1_555 109.4(8) n
C14b C15b H152b 1_555 1_555 108.7(9) n
C16b C15b H151b 1_555 1_555 109.5(9) n
C16b C15b H152b 1_555 1_555 109.0(9) n
H151b C15b H152b 1_555 1_555 109.0(11) n
C15b C16b C17b 1_555 1_555 111.1(3) n
C15b C16b H161b 1_555 1_555 109.1(9) n
C15b C16b H162b 1_555 1_555 109.5(9) n
C17b C16b H161b 1_555 1_555 108.7(8) n
C17b C16b H162b 1_555 1_555 109.4(9) n
H161b C16b H162b 1_555 1_555 109.1(11) n
C16b C17b C18b 1_555 1_555 110.5(3) n
C16b C17b H171b 1_555 1_555 110.0(8) n
C16b C17b H172b 1_555 1_555 108.9(9) n
C18b C17b H171b 1_555 1_555 109.7(9) n
C18b C17b H172b 1_555 1_555 108.7(9) n
H171b C17b H172b 1_555 1_555 108.8(11) n
C17b C18b H181b 1_555 1_555 109.7(9) n
C17b C18b H182b 1_555 1_555 109.9(9) n
C17b C18b H183b 1_555 1_555 109.4(6) n
H181b C18b H182b 1_555 1_555 109.3(11) n
H181b C18b H183b 1_555 1_555 109.2(10) n
H182b C18b H183b 1_555 1_555 109.4(10) n
C2 C3 O1c 1_555 1_555 110.0(4) n
C2 C3 H31 1_555 1_555 108.8(8) n
C2 C3 H32 1_555 1_555 109.2(10) n
O1c C3 H31 1_555 1_555 109.5(9) n
O1c C3 H32 1_555 1_555 110.0(8) n
H31 C3 H32 1_555 1_555 109.4(11) n
C3 O1c C1c 1_555 1_555 128.7(4) n
O1c C1c C2c 1_555 1_555 113.3(3) n
O1c C1c O2c 1_555 1_555 123.4(5) n
C2c C1c O2c 1_555 1_555 123.3(4) n
C1c C2c C3c 1_555 1_555 109.5(3) n
C1c C2c H21c 1_555 1_555 109.5(9) n
C1c C2c H22c 1_555 1_555 109.4(8) n
C3c C2c H21c 1_555 1_555 109.4(9) n
C3c C2c H22c 1_555 1_555 109.8(8) n
H21c C2c H22c 1_555 1_555 109.3(12) n
C2c C3c C4c 1_555 1_555 111.4(3) n
C2c C3c H31c 1_555 1_555 108.5(9) n
C2c C3c H32c 1_555 1_555 109.1(8) n
C4c C3c H31c 1_555 1_555 109.3(8) n
C4c C3c H32c 1_555 1_555 109.2(8) n
H31c C3c H32c 1_555 1_555 109.3(11) n
C3c C4c C5c 1_555 1_555 109.3(3) n
C3c C4c H41c 1_555 1_555 109.5(8) n
C3c C4c H42c 1_555 1_555 109.7(9) n
C5c C4c H41c 1_555 1_555 109.4(9) n
C5c C4c H42c 1_555 1_555 109.8(9) n
H41c C4c H42c 1_555 1_555 109.2(11) n
C4c C5c C6c 1_555 1_555 112.5(3) n
C4c C5c H51c 1_555 1_555 108.7(9) n
C4c C5c H52c 1_555 1_555 108.8(9) n
C6c C5c H51c 1_555 1_555 108.9(8) n
C6c C5c H52c 1_555 1_555 108.7(9) n
H51c C5c H52c 1_555 1_555 109.1(11) n
C5c C6c C7c 1_555 1_555 108.7(3) n
C5c C6c H61c 1_555 1_555 109.7(9) n
C5c C6c H62c 1_555 1_555 109.7(9) n
C7c C6c H61c 1_555 1_555 109.6(9) n
C7c C6c H62c 1_555 1_555 109.7(9) n
H61c C6c H62c 1_555 1_555 109.4(11) n
C6c C7c C8c 1_555 1_555 112.3(3) n
C6c C7c H71c 1_555 1_555 108.6(9) n
C6c C7c H72c 1_555 1_555 109.3(9) n
C8c C7c H71c 1_555 1_555 108.8(9) n
C8c C7c H72c 1_555 1_555 109.0(8) n
H71c C7c H72c 1_555 1_555 108.7(11) n
C7c C8c C9c 1_555 1_555 109.1(3) n
C7c C8c H81c 1_555 1_555 109.9(9) n
C7c C8c H82c 1_555 1_555 109.3(9) n
C9c C8c H81c 1_555 1_555 109.9(9) n
C9c C8c H82c 1_555 1_555 109.1(9) n
H81c C8c H82c 1_555 1_555 109.5(10) n
C8c C9c C10c 1_555 1_555 111.5(3) n
C8c C9c H91c 1_555 1_555 109.4(9) n
C8c C9c H92c 1_555 1_555 109.1(8) n
C10c C9c H91c 1_555 1_555 109.1(9) n
C10c C9c H92c 1_555 1_555 108.9(8) n
H91c C9c H92c 1_555 1_555 108.9(11) n
C9c C10c C11c 1_555 1_555 109.7(3) n
C9c C10c H101c 1_555 1_555 109.4(8) n
C9c C10c H102c 1_555 1_555 109.4(9) n
C11c C10c H101c 1_555 1_555 109.5(8) n
C11c C10c H102c 1_555 1_555 109.6(9) n
H101c C10c H102c 1_555 1_555 109.3(10) n
C10c C11c C12c 1_555 1_555 110.8(3) n
C10c C11c H111c 1_555 1_555 108.9(9) n
C10c C11c H112c 1_555 1_555 109.5(8) n
C12c C11c H111c 1_555 1_555 109.2(9) n
C12c C11c H112c 1_555 1_555 109.5(8) n
H111c C11c H112c 1_555 1_555 108.9(10) n
C11c C12c C13c 1_555 1_555 110.4(3) n
C11c C12c H121c 1_555 1_555 109.0(9) n
C11c C12c H122c 1_555 1_555 109.5(8) n
C13c C12c H121c 1_555 1_555 109.1(9) n
C13c C12c H122c 1_555 1_555 109.9(8) n
H121c C12c H122c 1_555 1_555 108.9(10) n
C12c C13c C14c 1_555 1_555 111.0(3) n
C12c C13c H131c 1_555 1_555 109.4(9) n
C12c C13c H132c 1_555 1_555 109.1(8) n
C14c C13c H131c 1_555 1_555 109.4(9) n
C14c C13c H132c 1_555 1_555 109.0(8) n
H131c C13c H132c 1_555 1_555 108.8(11) n
C13c C14c C15c 1_555 1_555 110.5(3) n
C13c C14c H141c 1_555 1_555 109.5(8) n
C13c C14c H142c 1_555 1_555 108.8(9) n
C15c C14c H141c 1_555 1_555 109.9(8) n
C15c C14c H142c 1_555 1_555 109.2(9) n
H141c C14c H142c 1_555 1_555 108.9(10) n
C14c C15c C16c 1_555 1_555 112.0(3) n
C14c C15c H151c 1_555 1_555 108.6(9) n
C14c C15c H152c 1_555 1_555 108.9(8) n
C16c C15c H151c 1_555 1_555 109.1(9) n
C16c C15c H152c 1_555 1_555 109.2(9) n
H151c C15c H152c 1_555 1_555 109.0(11) n
C15c C16c C17c 1_555 1_555 110.8(3) n
C15c C16c H161c 1_555 1_555 109.4(9) n
C15c C16c H162c 1_555 1_555 109.6(9) n
C17c C16c H161c 1_555 1_555 108.7(8) n
C17c C16c H162c 1_555 1_555 109.3(9) n
H161c C16c H162c 1_555 1_555 109.1(11) n
C16c C17c C18c 1_555 1_555 111.3(3) n
C16c C17c H171c 1_555 1_555 109.5(8) n
C16c C17c H172c 1_555 1_555 109.5(9) n
C18c C17c H171c 1_555 1_555 109.1(9) n
C18c C17c H172c 1_555 1_555 108.5(9) n
H171c C17c H172c 1_555 1_555 108.8(11) n
C17c C18c H181c 1_555 1_555 109.3(9) n
C17c C18c H182c 1_555 1_555 110.2(9) n
C17c C18c H183c 1_555 1_555 109.5(6) n
H181c C18c H182c 1_555 1_555 109.5(11) n
H181c C18c H183c 1_555 1_555 108.8(10) n
H182c C18c H183c 1_555 1_555 109.6(10) n

loop_
_geom_bond_atom_site_label_1
_geom_bond_atom_site_label_2
_geom_bond_site_symmetry_2
_geom_bond_distance
_geom_bond_publ_flag
O1a C1a 1_555 1.338(5) n
O1a C1 1_555 1.470(7) n
C1a O1a 1_555 1.338(5) n
C1a C2a 1_555 1.517(5) n
C1a O2a 1_555 1.202(6) n
C2a C1a 1_555 1.517(5) n
C2a C3a 1_555 1.532(5) n
C2a H21a 1_555 1.001(13) n
C2a H22a 1_555 0.999(12) n
O2a C1a 1_555 1.202(6) n
C3a C2a 1_555 1.532(5) n
C3a C4a 1_555 1.525(6) n
C3a H31a 1_555 1.000(12) n
C3a H32a 1_555 0.999(12) n
C4a C3a 1_555 1.525(6) n
C4a C5a 1_555 1.529(5) n
C4a H41a 1_555 1.000(13) n
C4a H42a 1_555 0.996(12) n
C5a C4a 1_555 1.529(5) n
C5a C6a 1_555 1.519(6) n
C5a H51a 1_555 0.999(12) n
C5a H52a 1_555 1.000(12) n
C6a C5a 1_555 1.519(6) n
C6a C7a 1_555 1.529(5) n
C6a H61a 1_555 0.998(11) n
C6a H62a 1_555 0.999(12) n
C7a C6a 1_555 1.529(5) n
C7a C8a 1_555 1.528(6) n
C7a H71a 1_555 1.001(12) n
C7a H72a 1_555 1.002(11) n
C8a C7a 1_555 1.528(6) n
C8a C9a 1_555 1.517(5) n
C8a H81a 1_555 0.999(11) n
C8a H82a 1_555 0.998(12) n
C9a C8a 1_555 1.517(5) n
C9a C10a 1_555 1.527(6) n
C9a H91a 1_555 0.999(12) n
C9a H92a 1_555 1.001(11) n
C10a C9a 1_555 1.527(6) n
C10a C11a 1_555 1.516(5) n
C10a H101a 1_555 1.001(12) n
C10a H102a 1_555 1.000(11) n
C11a C10a 1_555 1.516(5) n
C11a C12a 1_555 1.522(6) n
C11a H111a 1_555 0.996(12) n
C11a H112a 1_555 0.999(11) n
C12a C11a 1_555 1.522(6) n
C12a C13a 1_555 1.527(5) n
C12a H121a 1_555 1.003(12) n
C12a H122a 1_555 1.003(12) n
C13a C12a 1_555 1.527(5) n
C13a C14a 1_555 1.520(6) n
C13a H131a 1_555 1.000(12) n
C13a H132a 1_555 0.996(12) n
C14a C13a 1_555 1.520(6) n
C14a C15a 1_555 1.528(5) n
C14a H141a 1_555 1.000(12) n
C14a H142a 1_555 0.999(12) n
C15a C14a 1_555 1.528(5) n
C15a C16a 1_555 1.522(6) n
C15a H151a 1_555 0.999(12) n
C15a H152a 1_555 1.002(12) n
C16a C15a 1_555 1.522(6) n
C16a H161a 1_555 0.998(12) n
C16a H162a 1_555 1.000(12) n
C16a H163a 1_555 0.993(10) n
C1 O1a 1_555 1.470(7) n
C1 C2 1_555 1.502(6) n
C1 H11 1_555 1.000(13) n
C1 H12 1_555 1.000(13) n
C2 C1 1_555 1.502(6) n
C2 O1b 1_555 1.463(6) n
C2 C3 1_555 1.494(6) n
C2 H21 1_555 1.002(11) n
O1b C2 1_555 1.463(6) n
O1b C1b 1_555 1.331(5) n
C1b O1b 1_555 1.331(5) n
C1b C2b 1_555 1.493(5) n
C1b O2b 1_555 1.193(6) n
C2b C1b 1_555 1.493(5) n
C2b C3b 1_555 1.524(5) n
C2b H21b 1_555 1.003(11) n
C2b H22b 1_555 1.002(12) n
O2b C1b 1_555 1.193(6) n
C3b C2b 1_555 1.524(5) n
C3b C4b 1_555 1.519(6) n
C3b H31b 1_555 1.002(12) n
C3b H32b 1_555 1.001(11) n
C4b C3b 1_555 1.519(6) n
C4b C5b 1_555 1.521(5) n
C4b H41b 1_555 0.999(12) n
C4b H42b 1_555 1.000(11) n
C5b C4b 1_555 1.521(5) n
C5b C6b 1_555 1.524(5) n
C5b H51b 1_555 1.002(12) n
C5b H52b 1_555 1.002(11) n
C6b C5b 1_555 1.524(5) n
C6b C7b 1_555 1.522(5) n
C6b H61b 1_555 1.000(12) n
C6b H62b 1_555 1.001(11) n
C7b C6b 1_555 1.522(5) n
C7b C8b 1_555 1.532(5) n
C7b H71b 1_555 1.000(12) n
C7b H72b 1_555 1.000(11) n
C8b C7b 1_555 1.532(5) n
C8b C9b 1_555 1.526(5) n
C8b H81b 1_555 1.003(11) n
C8b H82b 1_555 0.999(11) n
C9b C8b 1_555 1.526(5) n
C9b C10b 1_555 1.526(5) n
C9b H91b 1_555 1.000(11) n
C9b H92b 1_555 0.999(11) n
C10b C9b 1_555 1.526(5) n
C10b C11b 1_555 1.524(5) n
C10b H101b 1_555 1.001(11) n
C10b H102b 1_555 1.000(11) n
C11b C10b 1_555 1.524(5) n
C11b C12b 1_555 1.516(5) n
C11b H111b 1_555 0.998(11) n
C11b H112b 1_555 0.998(10) n
C12b C11b 1_555 1.516(5) n
C12b C13b 1_555 1.528(5) n
C12b H121b 1_555 0.998(12) n
C12b H122b 1_555 1.002(11) n
C13b C12b 1_555 1.528(5) n
C13b C14b 1_555 1.525(5) n
C13b H131b 1_555 0.998(12) n
C13b H132b 1_555 0.998(11) n
C14b C13b 1_555 1.525(5) n
C14b C15b 1_555 1.532(5) n
C14b H141b 1_555 0.998(12) n
C14b H142b 1_555 1.001(11) n
C15b C14b 1_555 1.532(5) n
C15b C16b 1_555 1.530(5) n
C15b H151b 1_555 1.000(12) n
C15b H152b 1_555 0.998(11) n
C16b C15b 1_555 1.530(5) n
C16b C17b 1_555 1.528(5) n
C16b H161b 1_555 0.999(12) n
C16b H162b 1_555 0.999(11) n
C17b C16b 1_555 1.528(5) n
C17b C18b 1_555 1.524(6) n
C17b H171b 1_555 0.997(12) n
C17b H172b 1_555 0.999(11) n
C18b C17b 1_555 1.524(6) n
C18b H181b 1_555 0.997(12) n
C18b H182b 1_555 0.995(11) n
C18b H183b 1_555 1.000(9) n
C3 C2 1_555 1.494(6) n
C3 O1c 1_555 1.461(6) n
C3 H31 1_555 1.002(12) n
C3 H32 1_555 0.999(13) n
O1c C3 1_555 1.461(6) n
O1c C1c 1_555 1.335(6) n
C1c O1c 1_555 1.335(6) n
C1c C2c 1_555 1.507(5) n
C1c O2c 1_555 1.208(7) n
C2c C1c 1_555 1.507(5) n
C2c C3c 1_555 1.524(6) n
C2c H21c 1_555 1.007(11) n
C2c H22c 1_555 1.000(12) n
O2c C1c 1_555 1.208(7) n
C3c C2c 1_555 1.524(6) n
C3c C4c 1_555 1.531(6) n
C3c H31c 1_555 1.001(11) n
C3c H32c 1_555 1.003(13) n
C4c C3c 1_555 1.531(6) n
C4c C5c 1_555 1.528(5) n
C4c H41c 1_555 1.003(11) n
C4c H42c 1_555 0.999(11) n
C5c C4c 1_555 1.528(5) n
C5c C6c 1_555 1.526(6) n
C5c H51c 1_555 1.003(11) n
C5c H52c 1_555 1.000(11) n
C6c C5c 1_555 1.526(6) n
C6c C7c 1_555 1.527(5) n
C6c H61c 1_555 0.998(12) n
C6c H62c 1_555 1.001(11) n
C7c C6c 1_555 1.527(5) n
C7c C8c 1_555 1.522(5) n
C7c H71c 1_555 1.001(11) n
C7c H72c 1_555 0.998(11) n
C8c C7c 1_555 1.522(5) n
C8c C9c 1_555 1.526(5) n
C8c H81c 1_555 0.999(11) n
C8c H82c 1_555 1.001(11) n
C9c C8c 1_555 1.526(5) n
C9c C10c 1_555 1.519(5) n
C9c H91c 1_555 1.001(11) n
C9c H92c 1_555 0.998(11) n
C10c C9c 1_555 1.519(5) n
C10c C11c 1_555 1.527(5) n
C10c H101c 1_555 0.999(11) n
C10c H102c 1_555 1.003(11) n
C11c C10c 1_555 1.527(5) n
C11c C12c 1_555 1.524(5) n
C11c H111c 1_555 1.000(11) n
C11c H112c 1_555 0.998(11) n
C12c C11c 1_555 1.524(5) n
C12c C13c 1_555 1.532(5) n
C12c H121c 1_555 1.005(11) n
C12c H122c 1_555 0.999(11) n
C13c C12c 1_555 1.532(5) n
C13c C14c 1_555 1.528(5) n
C13c H131c 1_555 1.001(11) n
C13c H132c 1_555 0.999(11) n
C14c C13c 1_555 1.528(5) n
C14c C15c 1_555 1.533(5) n
C14c H141c 1_555 0.998(11) n
C14c H142c 1_555 1.005(11) n
C15c C14c 1_555 1.533(5) n
C15c C16c 1_555 1.536(6) n
C15c H151c 1_555 0.998(11) n
C15c H152c 1_555 0.999(12) n
C16c C15c 1_555 1.536(6) n
C16c C17c 1_555 1.532(5) n
C16c H161c 1_555 0.999(12) n
C16c H162c 1_555 1.001(11) n
C17c C16c 1_555 1.532(5) n
C17c C18c 1_555 1.523(6) n
C17c H171c 1_555 1.001(12) n
C17c H172c 1_555 1.002(11) n
C18c C17c 1_555 1.523(6) n
C18c H181c 1_555 0.999(12) n
C18c H182c 1_555 0.996(11) n
C18c H183c 1_555 1.002(8) n
H161a C16a 1_555 0.998(12) n
H162a C16a 1_555 1.000(12) n
H163a C16a 1_555 0.993(10) n
H151a C15a 1_555 0.999(12) n
H152a C15a 1_555 1.002(12) n
H141a C14a 1_555 1.000(12) n
H142a C14a 1_555 0.999(12) n
H131a C13a 1_555 1.000(12) n
H132a C13a 1_555 0.996(12) n
H121a C12a 1_555 1.003(12) n
H122a C12a 1_555 1.003(12) n
H111a C11a 1_555 0.996(12) n
H112a C11a 1_555 0.999(11) n
H101a C10a 1_555 1.001(12) n
H102a C10a 1_555 1.000(11) n
H91a C9a 1_555 0.999(12) n
H92a C9a 1_555 1.001(11) n
H81a C8a 1_555 0.999(11) n
H82a C8a 1_555 0.998(12) n
H71a C7a 1_555 1.001(12) n
H72a C7a 1_555 1.002(11) n
H61a C6a 1_555 0.998(11) n
H62a C6a 1_555 0.999(12) n
H51a C5a 1_555 0.999(12) n
H52a C5a 1_555 1.000(12) n
H41a C4a 1_555 1.000(13) n
H42a C4a 1_555 0.996(12) n
H31a C3a 1_555 1.000(12) n
H32a C3a 1_555 0.999(12) n
H21a C2a 1_555 1.001(13) n
H22a C2a 1_555 0.999(12) n
H11 C1 1_555 1.000(13) n
H12 C1 1_555 1.000(13) n
H181b C18b 1_555 0.997(12) n
H182b C18b 1_555 0.995(11) n
H183b C18b 1_555 1.000(9) n
H171b C17b 1_555 0.997(12) n
H172b C17b 1_555 0.999(11) n
H161b C16b 1_555 0.999(12) n
H162b C16b 1_555 0.999(11) n
H151b C15b 1_555 1.000(12) n
H152b C15b 1_555 0.998(11) n
H141b C14b 1_555 0.998(12) n
H142b C14b 1_555 1.001(11) n
H131b C13b 1_555 0.998(12) n
H132b C13b 1_555 0.998(11) n
H121b C12b 1_555 0.998(12) n
H122b C12b 1_555 1.002(11) n
H111b C11b 1_555 0.998(11) n
H112b C11b 1_555 0.998(10) n
H101b C10b 1_555 1.001(11) n
H102b C10b 1_555 1.000(11) n
H91b C9b 1_555 1.000(11) n
H92b C9b 1_555 0.999(11) n
H81b C8b 1_555 1.003(11) n
H82b C8b 1_555 0.999(11) n
H71b C7b 1_555 1.000(12) n
H72b C7b 1_555 1.000(11) n
H61b C6b 1_555 1.000(12) n
H62b C6b 1_555 1.001(11) n
H51b C5b 1_555 1.002(12) n
H52b C5b 1_555 1.002(11) n
H41b C4b 1_555 0.999(12) n
H42b C4b 1_555 1.000(11) n
H31b C3b 1_555 1.002(12) n
H32b C3b 1_555 1.001(11) n
H21b C2b 1_555 1.003(11) n
H22b C2b 1_555 1.002(12) n
H21 C2 1_555 1.002(11) n
H181c C18c 1_555 0.999(12) n
H182c C18c 1_555 0.996(11) n
H183c C18c 1_555 1.002(8) n
H171c C17c 1_555 1.001(12) n
H172c C17c 1_555 1.002(11) n
H161c C16c 1_555 0.999(12) n
H162c C16c 1_555 1.001(11) n
H151c C15c 1_555 0.998(11) n
H152c C15c 1_555 0.999(12) n
H141c C14c 1_555 0.998(11) n
H142c C14c 1_555 1.005(11) n
H131c C13c 1_555 1.001(11) n
H132c C13c 1_555 0.999(11) n
H121c C12c 1_555 1.005(11) n
H122c C12c 1_555 0.999(11) n
H111c C11c 1_555 1.000(11) n
H112c C11c 1_555 0.998(11) n
H101c C10c 1_555 0.999(11) n
H102c C10c 1_555 1.003(11) n
H91c C9c 1_555 1.001(11) n
H92c C9c 1_555 0.998(11) n
H81c C8c 1_555 0.999(11) n
H82c C8c 1_555 1.001(11) n
H71c C7c 1_555 1.001(11) n
H72c C7c 1_555 0.998(11) n
H61c C6c 1_555 0.998(12) n
H62c C6c 1_555 1.001(11) n
H51c C5c 1_555 1.003(11) n
H52c C5c 1_555 1.000(11) n
H41c C4c 1_555 1.003(11) n
H42c C4c 1_555 0.999(11) n
H31c C3c 1_555 1.001(11) n
H32c C3c 1_555 1.003(13) n
H21c C2c 1_555 1.007(11) n
H22c C2c 1_555 1.000(12) n
H31 C3 1_555 1.002(12) n
H32 C3 1_555 0.999(13) n
